data_7125764
loop_
_publ_author_name
'Kureja, Kunal'
'Zinke, Julian'
'Bruhn, Clemens'
'Siemeling, Ulrich'

_publ_section_title
;
 Imidazolium-benzimidazolates as convenient sources of
 donor-functionalised normal and abnormal N-heterocyclic carbenes.
;
_journal_issue 65
_journal_name_full 'Chemical communications (Cambridge, England)'
_journal_page_first 9705
_journal_page_last 9708
_journal_paper_doi 10.1039/c9cc05283f
_journal_volume 55
_journal_year 2019
_chemical_formula_sum 'C32 H28 I2 N8 Ni2 Zn'
_chemical_formula_weight 961.21
_space_group_crystal_system orthorhombic
_space_group_IT_number 61
_space_group_name_Hall '-P 2ac 2ab'
_space_group_name_H-M_alt 'P b c a'
_atom_sites_solution_hydrogens geom
_audit_creation_method SHELXL-2017/1
_audit_update_record
;
2019-07-08 deposited with the CCDC.	2019-07-19 downloaded from the CCDC.
;
_cell_angle_alpha 90
_cell_angle_beta 90
_cell_angle_gamma 90
_cell_formula_units_Z 8
_cell_length_a 17.7226(7)
_cell_length_b 16.5686(5)
_cell_length_c 21.4449(7)
_cell_measurement_reflns_used 16816
_cell_measurement_temperature 100(2)
_cell_measurement_theta_max 27.23
_cell_measurement_theta_min 1.49
_cell_volume 6297.1(4)
_computing_structure_refinement 'SHELXL-2017/1 (Sheldrick, 2017)'
_computing_structure_solution 'SHELXT 2014/5 (Sheldrick, 2014)'
_diffrn_ambient_temperature 100(2)
_diffrn_detector 'image plate (34 cm diameter)'
_diffrn_detector_area_resol_mean 6.67
_diffrn_detector_type 'STOE Imaging Plate'
_diffrn_measured_fraction_theta_full 1.000
_diffrn_measured_fraction_theta_max 0.999
_diffrn_measurement_details ' 88 frames, detector distance = 120 mm'
_diffrn_measurement_device '2-circle diffractometer'
_diffrn_measurement_device_type 'STOE IPDS II'
_diffrn_measurement_method 'rotation method, \w scans'
_diffrn_radiation_collimation '1.2, 0.6 mm diameter, multiple pinhole'
_diffrn_radiation_monochromator 'plane graphite'
_diffrn_radiation_polarisn_norm 270
_diffrn_radiation_probe x-ray
_diffrn_radiation_type 'Mo K\a'
_diffrn_radiation_wavelength 0.71073
_diffrn_reflns_av_R_equivalents 0.0380
_diffrn_reflns_av_unetI/netI 0.0384
_diffrn_reflns_Laue_measured_fraction_full 1.000
_diffrn_reflns_Laue_measured_fraction_max 0.999
_diffrn_reflns_limit_h_max 21
_diffrn_reflns_limit_h_min -19
_diffrn_reflns_limit_k_max 20
_diffrn_reflns_limit_k_min -18
_diffrn_reflns_limit_l_max 22
_diffrn_reflns_limit_l_min -26
_diffrn_reflns_number 15493
_diffrn_reflns_point_group_measured_fraction_full 1.000
_diffrn_reflns_point_group_measured_fraction_max 0.999
_diffrn_reflns_theta_full 25.242
_diffrn_reflns_theta_max 25.749
_diffrn_reflns_theta_min 1.932
_diffrn_source 'Genix Mo HF'
_diffrn_source_current 1.000
_diffrn_source_power 0.050
_diffrn_source_voltage 50
_exptl_absorpt_coefficient_mu 3.939
_exptl_absorpt_correction_T_max 0.9197
_exptl_absorpt_correction_T_min 0.5255
_exptl_absorpt_correction_type multi-scan
_exptl_absorpt_process_details
;
STOE X-Red32, absorption correction by Gaussian integration, analogous to
P. Coppens, "The Evaluation of Absorption and Extinction in Single-Crystal
Structure Analysis", published in: F. R. Ahmed (Editor), "Crystallographic
Computing", Munksgaard, Copenhagen (1970), 255 - 270.
Afterwards scaling of reflection intensities was performed within STOE LANA.
J. Koziskova et al., Acta Chimica Slovaca, vol. 9, no. 2, 2016, 
pp. 136 - 140.
;
_exptl_crystal_colour green
_exptl_crystal_density_diffrn 2.028
_exptl_crystal_description plate
_exptl_crystal_F_000 3744
_exptl_crystal_size_max 0.090
_exptl_crystal_size_mid 0.070
_exptl_crystal_size_min 0.020
_refine_diff_density_max 2.014
_refine_diff_density_min -0.541
_refine_diff_density_rms 0.189
_refine_ls_extinction_method none
_refine_ls_goodness_of_fit_ref 1.135
_refine_ls_hydrogen_treatment constr
_refine_ls_matrix_type full
_refine_ls_number_parameters 408
_refine_ls_number_reflns 6010
_refine_ls_number_restraints 0
_refine_ls_restrained_S_all 1.135
_refine_ls_R_factor_all 0.0736
_refine_ls_R_factor_gt 0.0497
_refine_ls_shift/su_max 0.000
_refine_ls_shift/su_mean 0.000
_refine_ls_structure_factor_coef Fsqd
_refine_ls_weighting_details 'w=1/[\s^2^(Fo^2^)+(0.0603P)^2^+30.9891P] where P=(Fo^2^+2Fc^2^)/3'
_refine_ls_weighting_scheme calc
_refine_ls_wR_factor_gt 0.1180
_refine_ls_wR_factor_ref 0.1328
_reflns_Friedel_coverage 0.000
_reflns_number_gt 4542
_reflns_number_total 6010
_reflns_threshold_expression 'I > 2\s(I)'
_cod_data_source_file c9cc05283f2.cif
_cod_data_source_block i2948
_cod_database_code 7125764
_shelx_shelxl_version_number 2017/1
_shelx_space_group_comment
;
The symmetry employed for this shelxl refinement is uniquely defined
by the following loop, which should always be used as a source of
symmetry information in preference to the above space-group names.
They are only intended as comments.
;
_shelx_estimated_absorpt_t_min 0.718
_shelx_estimated_absorpt_t_max 0.925

loop_
_space_group_symop_operation_xyz
'x, y, z'
'-x+1/2, -y, z+1/2'
'x+1/2, -y+1/2, -z'
'-x, y+1/2, -z+1/2'
'-x, -y, -z'
'x-1/2, y, -z-1/2'
'-x-1/2, y-1/2, z'
'x, -y-1/2, z-1/2'

loop_
_atom_site_label
_atom_site_type_symbol
_atom_site_fract_x
_atom_site_fract_y
_atom_site_fract_z
_atom_site_U_iso_or_equiv
_atom_site_adp_type
_atom_site_occupancy
_atom_site_site_symmetry_order
_atom_site_calc_flag
_atom_site_refinement_flags_posn
_atom_site_refinement_flags_adp
C1 C -0.0436(4) 0.2748(5) 0.3408(3) 0.0315(17) Uani 1 1 d . .
C2 C 0.0244(4) 0.1629(5) 0.3211(4) 0.0332(17) Uani 1 1 d . .
H2A H 0.049092 0.112713 0.327470 0.040 Uiso 1 1 calc R U
C3 C 0.0218(5) 0.2049(4) 0.2682(4) 0.0338(17) Uani 1 1 d . .
H3A H 0.043928 0.190220 0.229438 0.041 Uiso 1 1 calc R U
C4 C -0.0485(4) 0.3361(4) 0.2433(3) 0.0300(16) Uani 1 1 d . .
C5 C -0.1214(4) 0.4363(4) 0.2277(3) 0.0290(16) Uani 1 1 d . .
C6 C -0.1753(5) 0.4964(4) 0.2294(4) 0.0337(17) Uani 1 1 d . .
H6A H -0.201479 0.508930 0.266889 0.040 Uiso 1 1 calc R U
C7 C -0.1899(5) 0.5375(5) 0.1750(4) 0.0361(18) Uani 1 1 d . .
H7A H -0.227398 0.578555 0.174914 0.043 Uiso 1 1 calc R U
C8 C -0.1507(5) 0.5203(5) 0.1197(4) 0.0364(18) Uani 1 1 d . .
H8A H -0.162301 0.549668 0.082824 0.044 Uiso 1 1 calc R U
C9 C -0.0956(4) 0.4613(5) 0.1180(3) 0.0314(16) Uani 1 1 d . .
H9A H -0.068728 0.449956 0.080661 0.038 Uiso 1 1 calc R U
C10 C -0.0807(4) 0.4190(4) 0.1727(3) 0.0289(16) Uani 1 1 d . .
C11 C -0.0277(5) 0.1789(5) 0.4289(4) 0.041(2) Uani 1 1 d . .
H11C H -0.013032 0.122012 0.432311 0.049 Uiso 1 1 calc R U
H11B H -0.081144 0.184680 0.439803 0.049 Uiso 1 1 calc R U
H11A H 0.002987 0.211335 0.457431 0.049 Uiso 1 1 calc R U
C12 C -0.1324(6) 0.4772(5) 0.3967(4) 0.048(2) Uani 1 1 d . .
H12A H -0.125039 0.526634 0.375067 0.058 Uiso 1 1 calc R U
C13 C -0.1973(5) 0.4314(5) 0.3943(4) 0.046(2) Uani 1 1 d . .
H13A H -0.241401 0.444554 0.371145 0.055 Uiso 1 1 calc R U
C14 C -0.1883(5) 0.3648(5) 0.4301(4) 0.042(2) Uani 1 1 d . .
H14A H -0.225451 0.324777 0.438215 0.050 Uiso 1 1 calc R U
C15 C -0.1147(6) 0.3654(6) 0.4529(4) 0.046(2) Uani 1 1 d . .
H15A H -0.091297 0.323603 0.476305 0.056 Uiso 1 1 calc R U
C16 C -0.0800(6) 0.4416(6) 0.4346(4) 0.054(3) Uani 1 1 d . .
H16A H -0.031857 0.461871 0.446253 0.065 Uiso 1 1 calc R U
C17 C 0.1522(4) 0.3986(5) 0.3446(3) 0.0333(17) Uani 1 1 d . .
C18 C 0.0787(5) 0.5043(5) 0.3169(4) 0.0386(19) Uani 1 1 d . .
H18A H 0.051062 0.553267 0.319941 0.046 Uiso 1 1 calc R U
C19 C 0.0856(5) 0.4580(5) 0.2660(4) 0.0370(18) Uani 1 1 d . .
H19A H 0.064546 0.467741 0.225960 0.044 Uiso 1 1 calc R U
C20 C 0.1645(4) 0.3302(4) 0.2511(3) 0.0278(15) Uani 1 1 d . .
C21 C 0.2465(4) 0.2354(4) 0.2420(3) 0.0317(17) Uani 1 1 d . .
C22 C 0.3056(4) 0.1819(5) 0.2471(4) 0.0360(18) Uani 1 1 d . .
H22A H 0.334231 0.177806 0.284392 0.043 Uiso 1 1 calc R U
C23 C 0.3215(5) 0.1345(5) 0.1962(4) 0.0381(19) Uani 1 1 d . .
H23A H 0.361734 0.096775 0.198663 0.046 Uiso 1 1 calc R U
C24 C 0.2802(5) 0.1404(5) 0.1411(4) 0.0394(19) Uani 1 1 d . .
H24A H 0.292596 0.106440 0.106847 0.047 Uiso 1 1 calc R U
C25 C 0.2210(5) 0.1955(5) 0.1355(4) 0.0345(17) Uani 1 1 d . .
H25A H 0.193019 0.200279 0.097869 0.041 Uiso 1 1 calc R U
C26 C 0.2048(4) 0.2425(4) 0.1868(3) 0.0294(16) Uani 1 1 d . .
C27 C 0.1282(5) 0.5014(5) 0.4256(4) 0.043(2) Uani 1 1 d . .
H27C H 0.108255 0.556546 0.426220 0.051 Uiso 1 1 calc R U
H27B H 0.181802 0.502163 0.436669 0.051 Uiso 1 1 calc R U
H27A H 0.100478 0.468257 0.455793 0.051 Uiso 1 1 calc R U
C28 C 0.1988(5) 0.2309(6) 0.4438(4) 0.044(2) Uani 1 1 d . .
H28A H 0.158917 0.192917 0.447950 0.053 Uiso 1 1 calc R U
C29 C 0.1985(5) 0.3104(5) 0.4651(4) 0.041(2) Uani 1 1 d . .
H29A H 0.156715 0.337542 0.483354 0.050 Uiso 1 1 calc R U
C30 C 0.2726(5) 0.3444(5) 0.4548(3) 0.040(2) Uani 1 1 d . .
H30A H 0.288984 0.396756 0.466788 0.048 Uiso 1 1 calc R U
C31 C 0.3156(5) 0.2862(5) 0.4240(4) 0.0376(19) Uani 1 1 d . .
H31A H 0.366659 0.291272 0.411120 0.045 Uiso 1 1 calc R U
C32 C 0.2681(5) 0.2175(5) 0.4154(4) 0.0395(19) Uani 1 1 d . .
H32A H 0.281804 0.169809 0.393638 0.047 Uiso 1 1 calc R U
N1 N -0.0158(4) 0.2065(4) 0.3651(3) 0.0333(14) Uani 1 1 d . .
N2 N -0.0192(4) 0.2739(4) 0.2804(3) 0.0305(14) Uani 1 1 d . .
N3 N -0.0984(4) 0.3820(4) 0.2727(3) 0.0314(14) Uani 1 1 d . .
N4 N -0.0311(4) 0.3542(4) 0.1843(3) 0.0323(14) Uani 1 1 d . .
N5 N 0.1192(4) 0.4678(4) 0.3642(3) 0.0324(14) Uani 1 1 d . .
N6 N 0.1297(4) 0.3931(4) 0.2838(3) 0.0289(13) Uani 1 1 d . .
N7 N 0.2175(4) 0.2918(4) 0.2837(3) 0.0299(14) Uani 1 1 d . .
N8 N 0.1512(4) 0.3049(4) 0.1931(3) 0.0315(14) Uani 1 1 d . .
Ni1 Ni -0.10465(6) 0.36373(6) 0.35902(4) 0.0309(2) Uani 1 1 d . .
Ni2 Ni 0.21653(6) 0.31719(6) 0.37032(4) 0.0316(2) Uani 1 1 d . .
Zn1 Zn 0.06207(5) 0.32450(5) 0.13480(4) 0.0284(2) Uani 1 1 d . .
I1 I 0.02308(3) 0.18756(3) 0.08437(2) 0.03394(15) Uani 1 1 d . .
I2 I 0.09901(3) 0.43907(3) 0.06051(2) 0.03449(15) Uani 1 1 d . .

loop_
_atom_site_aniso_label
_atom_site_aniso_U_11
_atom_site_aniso_U_22
_atom_site_aniso_U_33
_atom_site_aniso_U_23
_atom_site_aniso_U_13
_atom_site_aniso_U_12
C1 0.041(5) 0.032(4) 0.021(4) 0.002(3) 0.000(3) -0.004(3)
C2 0.034(4) 0.036(4) 0.029(4) 0.005(3) 0.002(3) 0.005(3)
C3 0.042(5) 0.030(4) 0.030(4) 0.001(3) 0.006(3) 0.001(3)
C4 0.034(4) 0.030(4) 0.026(4) 0.004(3) 0.001(3) -0.003(3)
C5 0.036(4) 0.032(4) 0.019(4) 0.004(3) -0.001(3) 0.000(3)
C6 0.038(4) 0.035(4) 0.027(4) -0.004(3) 0.000(3) 0.001(3)
C7 0.039(4) 0.030(4) 0.039(5) 0.003(3) -0.004(4) 0.004(3)
C8 0.047(5) 0.037(4) 0.025(4) 0.005(3) -0.008(4) 0.000(4)
C9 0.037(4) 0.035(4) 0.022(4) 0.000(3) -0.003(3) 0.003(3)
C10 0.033(4) 0.029(4) 0.025(4) -0.004(3) -0.003(3) -0.003(3)
C11 0.057(6) 0.044(5) 0.023(4) 0.007(3) -0.001(4) 0.004(4)
C12 0.076(7) 0.038(5) 0.031(5) -0.006(4) 0.015(5) 0.002(5)
C13 0.048(5) 0.055(5) 0.035(5) 0.001(4) 0.015(4) 0.019(4)
C14 0.050(5) 0.041(5) 0.034(5) -0.001(4) 0.010(4) -0.012(4)
C15 0.068(6) 0.057(5) 0.014(4) -0.006(3) 0.004(4) 0.019(5)
C16 0.049(5) 0.077(7) 0.035(5) -0.024(5) 0.010(4) -0.017(5)
C17 0.032(4) 0.041(4) 0.027(4) 0.002(3) 0.005(3) 0.000(3)
C18 0.040(5) 0.036(4) 0.039(5) 0.001(4) -0.002(4) 0.009(4)
C19 0.038(5) 0.037(4) 0.035(5) 0.001(3) -0.006(4) -0.002(4)
C20 0.030(4) 0.031(4) 0.022(4) -0.001(3) 0.000(3) -0.001(3)
C21 0.034(4) 0.031(4) 0.030(4) 0.000(3) 0.003(3) -0.005(3)
C22 0.035(4) 0.037(4) 0.036(4) 0.011(4) 0.003(3) 0.007(4)
C23 0.035(5) 0.036(4) 0.043(5) 0.003(4) 0.003(4) 0.003(4)
C24 0.039(5) 0.038(4) 0.041(5) -0.006(4) 0.012(4) -0.006(4)
C25 0.036(4) 0.039(4) 0.028(4) 0.002(3) 0.005(3) 0.004(3)
C26 0.032(4) 0.029(4) 0.027(4) 0.003(3) 0.005(3) 0.002(3)
C27 0.049(5) 0.051(5) 0.028(4) -0.009(4) 0.000(4) 0.005(4)
C28 0.046(5) 0.056(5) 0.031(5) 0.021(4) -0.007(4) -0.015(4)
C29 0.045(5) 0.061(6) 0.018(4) 0.009(4) 0.002(3) 0.004(4)
C30 0.054(5) 0.044(5) 0.021(4) 0.003(3) -0.009(4) -0.003(4)
C31 0.034(4) 0.045(5) 0.033(4) 0.013(4) -0.012(3) -0.003(4)
C32 0.051(5) 0.034(4) 0.033(4) 0.009(3) -0.010(4) 0.006(4)
N1 0.037(4) 0.035(3) 0.027(3) 0.008(3) 0.001(3) 0.005(3)
N2 0.039(4) 0.030(3) 0.023(3) 0.008(3) -0.005(3) 0.004(3)
N3 0.036(4) 0.031(3) 0.027(3) -0.003(3) 0.005(3) 0.002(3)
N4 0.040(4) 0.037(3) 0.019(3) 0.000(3) 0.004(3) 0.001(3)
N5 0.034(4) 0.040(4) 0.024(3) -0.005(3) 0.001(3) 0.003(3)
N6 0.034(3) 0.033(3) 0.020(3) -0.001(2) -0.003(3) 0.003(3)
N7 0.031(3) 0.040(4) 0.019(3) 0.004(3) -0.001(3) 0.001(3)
N8 0.033(3) 0.036(3) 0.025(3) 0.001(3) 0.000(3) 0.003(3)
Ni1 0.0377(6) 0.0342(5) 0.0209(5) 0.0004(4) 0.0026(4) 0.0021(4)
Ni2 0.0348(5) 0.0399(5) 0.0202(5) 0.0024(4) -0.0028(4) -0.0015(4)
Zn1 0.0332(5) 0.0338(5) 0.0182(4) 0.0006(3) -0.0007(3) 0.0012(4)
I1 0.0392(3) 0.0342(3) 0.0284(3) -0.0019(2) -0.0018(2) 0.0014(2)
I2 0.0390(3) 0.0378(3) 0.0267(3) 0.0061(2) -0.0017(2) 0.0007(2)

loop_
_atom_type_symbol
_atom_type_description
_atom_type_scat_dispersion_real
_atom_type_scat_dispersion_imag
_atom_type_scat_source
C C 0.0033 0.0016 'International Tables Vol C Tables 4.2.6.8 and 6.1.1.4'
H H 0.0000 0.0000 'International Tables Vol C Tables 4.2.6.8 and 6.1.1.4'
N N 0.0061 0.0033 'International Tables Vol C Tables 4.2.6.8 and 6.1.1.4'
Ni Ni 0.3393 1.1124 'International Tables Vol C Tables 4.2.6.8 and 6.1.1.4'
Zn Zn 0.2839 1.4301 'International Tables Vol C Tables 4.2.6.8 and 6.1.1.4'
I I -0.4742 1.8119 'International Tables Vol C Tables 4.2.6.8 and 6.1.1.4'

loop_
_geom_angle_atom_site_label_1
_geom_angle_atom_site_label_2
_geom_angle_atom_site_label_3
_geom_angle
N1 C1 N2 104.0(6)
N1 C1 Ni1 142.9(6)
N2 C1 Ni1 112.9(5)
C3 C2 N1 106.9(7)
C3 C2 H2A 126.6
N1 C2 H2A 126.6
C2 C3 N2 106.8(7)
C2 C3 H3A 126.6
N2 C3 H3A 126.6
N3 C4 N4 118.4(7)
N3 C4 N2 113.5(6)
N4 C4 N2 128.1(7)
N3 C5 C6 130.9(7)
N3 C5 C10 107.5(6)
C6 C5 C10 121.5(7)
C7 C6 C5 117.7(7)
C7 C6 H6A 121.2
C5 C6 H6A 121.2
C6 C7 C8 121.6(7)
C6 C7 H7A 119.2
C8 C7 H7A 119.2
C9 C8 C7 121.0(7)
C9 C8 H8A 119.5
C7 C8 H8A 119.5
C8 C9 C10 117.9(7)
C8 C9 H9A 121.1
C10 C9 H9A 121.1
C9 C10 N4 130.5(7)
C9 C10 C5 120.4(7)
N4 C10 C5 109.1(6)
N1 C11 H11C 109.5
N1 C11 H11B 109.5
H11C C11 H11B 109.5
N1 C11 H11A 109.5
H11C C11 H11A 109.5
H11B C11 H11A 109.5
C16 C12 C13 110.6(9)
C16 C12 Ni1 71.6(5)
C13 C12 Ni1 71.9(5)
C16 C12 H12A 124.7
C13 C12 H12A 124.7
Ni1 C12 H12A 123.4
C14 C13 C12 109.1(9)
C14 C13 Ni1 71.4(5)
C12 C13 Ni1 70.1(5)
C14 C13 H13A 125.4
C12 C13 H13A 125.4
Ni1 C13 H13A 124.7
C13 C14 C15 107.7(8)
C13 C14 Ni1 71.5(5)
C15 C14 Ni1 66.4(5)
C13 C14 H14A 126.2
C15 C14 H14A 126.2
Ni1 C14 H14A 127.5
C14 C15 C16 107.9(8)
C14 C15 Ni1 74.5(5)
C16 C15 Ni1 72.9(5)
C14 C15 H15A 126.1
C16 C15 H15A 126.1
Ni1 C15 H15A 118.5
C12 C16 C15 104.3(8)
C12 C16 Ni1 70.6(5)
C15 C16 Ni1 65.9(5)
C12 C16 H16A 127.8
C15 C16 H16A 127.8
Ni1 C16 H16A 127.1
N5 C17 N6 103.1(6)
N5 C17 Ni2 142.3(6)
N6 C17 Ni2 114.5(5)
C19 C18 N5 107.5(7)
C19 C18 H18A 126.3
N5 C18 H18A 126.3
C18 C19 N6 105.8(7)
C18 C19 H19A 127.1
N6 C19 H19A 127.1
N8 C20 N7 117.7(6)
N8 C20 N6 128.6(7)
N7 C20 N6 113.8(6)
C22 C21 N7 131.5(7)
C22 C21 C26 121.5(7)
N7 C21 C26 107.0(6)
C23 C22 C21 117.5(8)
C23 C22 H22A 121.2
C21 C22 H22A 121.2
C22 C23 C24 121.8(8)
C22 C23 H23A 119.1
C24 C23 H23A 119.1
C23 C24 C25 120.9(8)
C23 C24 H24A 119.6
C25 C24 H24A 119.6
C26 C25 C24 117.2(8)
C26 C25 H25A 121.4
C24 C25 H25A 121.4
C25 C26 C21 121.1(7)
C25 C26 N8 129.2(7)
C21 C26 N8 109.5(6)
N5 C27 H27C 109.5
N5 C27 H27B 109.5
H27C C27 H27B 109.5
N5 C27 H27A 109.5
H27C C27 H27A 109.5
H27B C27 H27A 109.5
C32 C28 C29 107.3(8)
C32 C28 Ni2 69.9(4)
C29 C28 Ni2 67.2(4)
C32 C28 H28A 126.3
C29 C28 H28A 126.3
Ni2 C28 H28A 128.1
C28 C29 C30 108.3(8)
C28 C29 Ni2 74.2(5)
C30 C29 Ni2 71.7(4)
C28 C29 H29A 125.8
C30 C29 H29A 125.8
Ni2 C29 H29A 120.0
C31 C30 C29 107.4(8)
C31 C30 Ni2 72.7(5)
C29 C30 Ni2 67.8(4)
C31 C30 H30A 126.3
C29 C30 H30A 126.3
Ni2 C30 H30A 124.8
C30 C31 C32 106.8(8)
C30 C31 Ni2 69.2(5)
C32 C31 Ni2 69.0(4)
C30 C31 H31A 126.6
C32 C31 H31A 126.6
Ni2 C31 H31A 126.8
C28 C32 C31 109.8(8)
C28 C32 Ni2 72.2(5)
C31 C32 Ni2 72.0(4)
C28 C32 H32A 125.1
C31 C32 H32A 125.1
Ni2 C32 H32A 122.2
C1 N1 C2 111.4(6)
C1 N1 C11 125.2(7)
C2 N1 C11 123.4(6)
C1 N2 C3 110.9(6)
C1 N2 C4 114.4(6)
C3 N2 C4 134.1(7)
C4 N3 C5 103.7(6)
C4 N3 Ni1 114.6(5)
C5 N3 Ni1 140.9(5)
C4 N4 C10 101.2(6)
C4 N4 Zn1 129.0(5)
C10 N4 Zn1 127.0(5)
C17 N5 C18 111.5(6)
C17 N5 C27 124.3(7)
C18 N5 C27 124.0(7)
C17 N6 C19 112.1(6)
C17 N6 C20 113.5(6)
C19 N6 C20 133.6(6)
C20 N7 C21 104.0(6)
C20 N7 Ni2 113.6(5)
C21 N7 Ni2 141.1(5)
C20 N8 C26 101.7(6)
C20 N8 Zn1 131.2(5)
C26 N8 Zn1 125.3(5)
C1 Ni1 N3 83.5(3)
C1 Ni1 C15 105.6(3)
N3 Ni1 C15 169.8(3)
C1 Ni1 C12 156.8(4)
N3 Ni1 C12 104.4(3)
C15 Ni1 C12 65.5(4)
C1 Ni1 C16 121.4(4)
N3 Ni1 C16 130.0(3)
C15 Ni1 C16 41.2(4)
C12 Ni1 C16 37.8(4)
C1 Ni1 C14 124.0(3)
N3 Ni1 C14 138.3(3)
C15 Ni1 C14 39.1(4)
C12 Ni1 C14 63.6(3)
C16 Ni1 C14 65.8(3)
C1 Ni1 C13 159.5(3)
N3 Ni1 C13 108.1(3)
C15 Ni1 C13 64.6(4)
C12 Ni1 C13 38.1(4)
C16 Ni1 C13 64.3(4)
C14 Ni1 C13 37.2(3)
C17 Ni2 N7 82.9(3)
C17 Ni2 C29 103.7(3)
N7 Ni2 C29 162.0(3)
C17 Ni2 C30 112.9(3)
N7 Ni2 C30 151.4(3)
C29 Ni2 C30 40.5(3)
C17 Ni2 C32 165.7(3)
N7 Ni2 C32 105.6(3)
C29 Ni2 C32 64.8(3)
C30 Ni2 C32 64.7(3)
C17 Ni2 C28 127.8(4)
N7 Ni2 C28 124.7(3)
C29 Ni2 C28 38.6(3)
C30 Ni2 C28 65.3(3)
C32 Ni2 C28 37.9(3)
C17 Ni2 C31 146.4(3)
N7 Ni2 C31 117.3(3)
C29 Ni2 C31 65.7(3)
C30 Ni2 C31 38.1(3)
C32 Ni2 C31 38.9(3)
C28 Ni2 C31 64.6(3)
N4 Zn1 N8 110.4(3)
N4 Zn1 I2 110.74(18)
N8 Zn1 I2 107.51(18)
N4 Zn1 I1 102.27(19)
N8 Zn1 I1 108.74(18)
I2 Zn1 I1 117.03(3)

loop_
_geom_bond_atom_site_label_1
_geom_bond_atom_site_label_2
_geom_bond_distance
C1 N1 1.340(10)
C1 N2 1.367(10)
C1 Ni1 1.869(8)
C2 C3 1.333(11)
C2 N1 1.385(10)
C2 H2A 0.9500
C3 N2 1.379(10)
C3 H3A 0.9500
C4 N3 1.326(10)
C4 N4 1.337(9)
C4 N2 1.402(9)
C5 N3 1.381(9)
C5 C6 1.382(11)
C5 C10 1.411(10)
C6 C7 1.375(11)
C6 H6A 0.9500
C7 C8 1.405(11)
C7 H7A 0.9500
C8 C9 1.383(11)
C8 H8A 0.9500
C9 C10 1.393(10)
C9 H9A 0.9500
C10 N4 1.409(10)
C11 N1 1.458(9)
C11 H11C 0.9800
C11 H11B 0.9800
C11 H11A 0.9800
C12 C16 1.367(14)
C12 C13 1.380(14)
C12 Ni1 2.105(8)
C12 H12A 0.9500
C13 C14 1.355(12)
C13 Ni1 2.128(8)
C13 H13A 0.9500
C14 C15 1.393(13)
C14 Ni1 2.126(8)
C14 H14A 0.9500
C15 C16 1.459(14)
C15 Ni1 2.022(8)
C15 H15A 0.9500
C16 Ni1 2.117(9)
C16 H16A 0.9500
C17 N5 1.353(10)
C17 N6 1.368(9)
C17 Ni2 1.851(8)
C18 C19 1.340(11)
C18 N5 1.382(10)
C18 H18A 0.9500
C19 N6 1.382(10)
C19 H19A 0.9500
C20 N8 1.331(9)
C20 N7 1.333(9)
C20 N6 1.400(9)
C21 C22 1.377(11)
C21 N7 1.391(10)
C21 C26 1.401(11)
C22 C23 1.373(12)
C22 H22A 0.9500
C23 C24 1.394(12)
C23 H23A 0.9500
C24 C25 1.396(11)
C24 H24A 0.9500
C25 C26 1.379(10)
C25 H25A 0.9500
C26 N8 1.410(9)
C27 N5 1.438(10)
C27 H27C 0.9800
C27 H27B 0.9800
C27 H27A 0.9800
C28 C32 1.389(13)
C28 C29 1.394(13)
C28 Ni2 2.151(8)
C28 H28A 0.9500
C29 C30 1.447(12)
C29 Ni2 2.062(8)
C29 H29A 0.9500
C30 C31 1.396(12)
C30 Ni2 2.115(8)
C30 H30A 0.9500
C31 C32 1.427(12)
C31 Ni2 2.161(8)
C31 H31A 0.9500
C32 Ni2 2.121(8)
C32 H32A 0.9500
N3 Ni1 1.878(6)
N4 Zn1 2.024(6)
N7 Ni2 1.904(6)
N8 Zn1 2.042(6)
Zn1 I2 2.5632(10)
Zn1 I1 2.6067(10)
